data_7226173
loop_
_publ_author_name
'Mahmoudi, Ghodrat'
'Bauz\'a, Antonio'
'Frontera, Antonio'
'Garczarek, Piotr'
'Stilinovi\'c, Vladimir'
'Kirillov, Alexander M.'
'Kennedy, Alan'
'Ruiz-P\'erez, Catalina'

_publ_section_title
;
 Metal--organic and supramolecular lead(ii) networks assembled from
 isomeric nicotinoylhydrazone blocks: the effects of ligand geometry and
 counter-ion on topology and supramolecular assembly
;
_journal_issue 28
_journal_name_full CrystEngComm
_journal_page_first 5375
_journal_paper_doi 10.1039/C6CE00900J
_journal_volume 18
_journal_year 2016
_chemical_formula_sum 'C15 H12 N6 O Pb S2'
_chemical_formula_weight 563.62
_chemical_name_systematic
;
 ?
;
_space_group_IT_number 2
_symmetry_cell_setting triclinic
_symmetry_space_group_name_Hall '-P 1'
_symmetry_space_group_name_H-M 'P -1'
_atom_sites_solution_hydrogens geom
_atom_sites_solution_primary direct
_atom_sites_solution_secondary difmap
_audit_creation_method SHELXL-97
_audit_update_record
;
2016-04-19 deposited with the CCDC.
2016-05-25 downloaded from the CCDC.
;
_cell_angle_alpha 87.356(7)
_cell_angle_beta 87.566(5)
_cell_angle_gamma 82.906(5)
_cell_formula_units_Z 2
_cell_length_a 8.6135(4)
_cell_length_b 9.3532(7)
_cell_length_c 11.1952(10)
_cell_measurement_reflns_used 8887
_cell_measurement_temperature 293(2)
_cell_measurement_theta_max 2.61
_cell_measurement_theta_min 28.60
_cell_volume 893.46(11)
_computing_cell_refinement 'Dirax/lsq (Duisenberg & Schreurs, 1989-2000)'
_computing_data_collection 'Collect (Nonius BV, 1997-2000)'
_computing_data_reduction 'EvalCCD (Duisenberg & Schreurs 1990-2000)'
_computing_structure_refinement 'SHELXL-97 (Sheldrick, 1997)'
_computing_structure_solution 'SIR92, J. Appl. Cryst. 26, 343-350, (1993)')'
_diffrn_ambient_temperature 293(2)
_diffrn_detector 'CCD plate'
_diffrn_detector_area_resol_mean 9
_diffrn_measured_fraction_theta_full 0.977
_diffrn_measured_fraction_theta_max 0.977
_diffrn_measurement_device '95mm CCD camera on \k-goniostat'
_diffrn_measurement_device_type KappaCCD
_diffrn_measurement_method 'CCD rotation images, thick slices'
_diffrn_radiation_monochromator 'horizonally mounted graphite crystal'
_diffrn_radiation_probe x-ray
_diffrn_radiation_type MoK\a
_diffrn_radiation_wavelength 0.71073
_diffrn_reflns_av_R_equivalents 0.0321
_diffrn_reflns_av_sigmaI/netI 0.0432
_diffrn_reflns_limit_h_max 11
_diffrn_reflns_limit_h_min -11
_diffrn_reflns_limit_k_max 12
_diffrn_reflns_limit_k_min -10
_diffrn_reflns_limit_l_max 14
_diffrn_reflns_limit_l_min -15
_diffrn_reflns_number 8887
_diffrn_reflns_theta_full 28.60
_diffrn_reflns_theta_max 28.60
_diffrn_reflns_theta_min 2.91
_diffrn_source 'Enraf Nonius FR590'
_exptl_absorpt_coefficient_mu 9.691
_exptl_absorpt_correction_T_max 0.2090
_exptl_absorpt_correction_T_min 0.1872
_exptl_absorpt_correction_type analytical
_exptl_absorpt_process_details
;
Interpolation using  Int.Tab. Vol. C (1992) p. 523,Tab. 6.3.3.3
for values of muR in the range 0-2.5, and Int.Tab. Vol.II (1959)
p.302; Table 5.3.6 B for muR in the range 2.6-10.0.
The interpolation procedure of C.W.Dwiggins Jr (Acta Cryst.(1975)
A31,146-148) is used with some modification.
;
_exptl_crystal_colour yellow
_exptl_crystal_density_diffrn 2.095
_exptl_crystal_density_method 'not measured'
_exptl_crystal_description needle
_exptl_crystal_F_000 532
_exptl_crystal_size_max 0.08
_exptl_crystal_size_mid 0.04
_exptl_crystal_size_min 0.02
_refine_diff_density_max 1.901
_refine_diff_density_min -1.146
_refine_diff_density_rms 0.166
_refine_ls_extinction_method none
_refine_ls_goodness_of_fit_ref 1.147
_refine_ls_hydrogen_treatment constr
_refine_ls_matrix_type full
_refine_ls_number_parameters 227
_refine_ls_number_reflns 4459
_refine_ls_number_restraints 0
_refine_ls_restrained_S_all 1.147
_refine_ls_R_factor_all 0.0363
_refine_ls_R_factor_gt 0.0319
_refine_ls_shift/su_max 0.002
_refine_ls_shift/su_mean 0.000
_refine_ls_structure_factor_coef Fsqd
_refine_ls_weighting_details 'calc w=1/[\s^2^(Fo^2^)+(0.0305P)^2^+1.6668P] where P=(Fo^2^+2Fc^2^)/3'
_refine_ls_weighting_scheme calc
_refine_ls_wR_factor_gt 0.0773
_refine_ls_wR_factor_ref 0.0793
_reflns_number_gt 4115
_reflns_number_total 4459
_reflns_threshold_expression >2sigma(I)
_cod_data_source_file c6ce00900j2.cif
_cod_data_source_block 6
_cod_depositor_comments
;
The following automatic conversions were performed:

'_symmetry_cell_setting' value 'Triclinic' changed to 'triclinic'
according to
/usr/data/users/saulius/crontab/automatic-downloads/current/RSC/lib/dictionaries/cif_core.dic
dictionary named 'cif_core.dic' version 2.4.2 from 2011-04-26.

Automatic conversion script
Id: cif_fix_values 4268 2015-11-12 08:31:59Z antanas 
;
_cod_original_sg_symbol_H-M P-1
_cod_database_code 7226173

loop_
_symmetry_equiv_pos_as_xyz
'x, y, z'
'-x, -y, -z'

loop_
_atom_site_label
_atom_site_type_symbol
_atom_site_fract_x
_atom_site_fract_y
_atom_site_fract_z
_atom_site_U_iso_or_equiv
_atom_site_adp_type
_atom_site_occupancy
_atom_site_symmetry_multiplicity
_atom_site_calc_flag
_atom_site_refinement_flags
Pb1 Pb 0.87038(2) 0.20284(2) 0.799039(15) 0.02611(7) Uani 1 1 d .
O1 O 1.0111(5) 0.1834(5) 0.5944(4) 0.0499(12) Uani 1 1 d .
S1 S 0.68239(19) 0.0982(2) 1.01529(16) 0.0498(4) Uani 1 1 d .
S2 S 0.5139(2) 0.3466(3) 0.7783(2) 0.0733(6) Uani 1 1 d .
N1 N 1.2478(5) 0.0107(5) 0.3019(4) 0.0366(11) Uani 1 1 d .
N2 N 1.1443(5) 0.3774(5) 0.5888(4) 0.0296(9) Uani 1 1 d .
H2N H 1.2143 0.4242 0.5537 0.036 Uiso 1 1 calc R
N3 N 1.0544(5) 0.4316(5) 0.6856(4) 0.0277(9) Uani 1 1 d .
N4 N 0.9689(5) 0.7048(5) 1.0216(4) 0.0316(10) Uani 1 1 d .
N5 N 0.9023(12) -0.0068(7) 1.1781(7) 0.108(4) Uani 1 1 d .
N6 N 0.6641(8) 0.4600(8) 0.5784(6) 0.0628(17) Uani 1 1 d .
C1 C 1.3979(7) 0.0331(8) 0.2836(6) 0.0474(16) Uani 1 1 d .
H1 H 1.4580 -0.0169 0.2244 0.057 Uiso 1 1 calc R
C2 C 1.4661(7) 0.1279(9) 0.3496(7) 0.058(2) Uani 1 1 d .
H2 H 1.5709 0.1400 0.3352 0.069 Uiso 1 1 calc R
C3 C 1.3800(7) 0.2041(7) 0.4362(6) 0.0426(14) Uani 1 1 d .
H3 H 1.4245 0.2691 0.4805 0.051 Uiso 1 1 calc R
C4 C 1.2235(6) 0.1818(6) 0.4562(4) 0.0275(10) Uani 1 1 d .
C5 C 1.1646(6) 0.0837(6) 0.3866(5) 0.0310(11) Uani 1 1 d .
H5 H 1.0607 0.0680 0.4001 0.037 Uiso 1 1 calc R
C6 C 1.1172(6) 0.2485(6) 0.5521(4) 0.0286(11) Uani 1 1 d .
C7 C 1.0822(6) 0.5525(6) 0.7246(4) 0.0270(10) Uani 1 1 d .
C8 C 1.2045(7) 0.6424(7) 0.6771(6) 0.0441(15) Uani 1 1 d .
H8A H 1.3054 0.5857 0.6784 0.066 Uiso 1 1 calc R
H8B H 1.2046 0.7241 0.7259 0.066 Uiso 1 1 calc R
H8C H 1.1824 0.6751 0.5963 0.066 Uiso 1 1 calc R
C9 C 0.9820(6) 0.6053(5) 0.8274(4) 0.0252(10) Uani 1 1 d .
C10 C 1.0502(6) 0.6565(5) 0.9243(4) 0.0274(10) Uani 1 1 d .
H10 H 1.1581 0.6572 0.9214 0.033 Uiso 1 1 calc R
C11 C 0.8205(6) 0.6047(6) 0.8327(5) 0.0343(12) Uani 1 1 d .
H11 H 0.7698 0.5710 0.7699 0.041 Uiso 1 1 calc R
C12 C 0.7368(7) 0.6555(7) 0.9338(6) 0.0401(13) Uani 1 1 d .
H12 H 0.6287 0.6562 0.9396 0.048 Uiso 1 1 calc R
C13 C 0.8135(6) 0.7042(6) 1.0243(5) 0.0356(12) Uani 1 1 d .
H13 H 0.7555 0.7388 1.0912 0.043 Uiso 1 1 calc R
C14 C 0.8219(7) 0.0366(6) 1.1009(6) 0.0412(14) Uani 1 1 d .
C15 C 0.5996(7) 0.4104(7) 0.6582(6) 0.0387(13) Uani 1 1 d .

loop_
_atom_site_aniso_label
_atom_site_aniso_U_11
_atom_site_aniso_U_22
_atom_site_aniso_U_33
_atom_site_aniso_U_23
_atom_site_aniso_U_13
_atom_site_aniso_U_12
Pb1 0.03153(11) 0.02801(12) 0.01993(11) -0.00889(7) 0.00175(7) -0.00612(7)
O1 0.070(3) 0.044(3) 0.043(2) -0.027(2) 0.030(2) -0.034(2)
S1 0.0436(8) 0.0617(11) 0.0456(9) 0.0020(8) -0.0003(7) -0.0143(7)
S2 0.0579(11) 0.0811(16) 0.0779(14) 0.0287(12) 0.0119(10) -0.0137(10)
N1 0.043(3) 0.039(3) 0.032(2) -0.022(2) 0.0112(19) -0.018(2)
N2 0.039(2) 0.026(2) 0.026(2) -0.0126(18) 0.0088(17) -0.0130(18)
N3 0.040(2) 0.025(2) 0.020(2) -0.0116(17) 0.0040(17) -0.0115(18)
N4 0.043(2) 0.028(2) 0.026(2) -0.0110(18) 0.0028(18) -0.0099(19)
N5 0.198(9) 0.027(3) 0.098(5) -0.023(3) -0.122(6) 0.031(4)
N6 0.078(4) 0.070(5) 0.045(4) -0.009(3) 0.010(3) -0.031(3)
C1 0.042(3) 0.053(4) 0.051(4) -0.029(3) 0.023(3) -0.020(3)
C2 0.035(3) 0.068(5) 0.076(5) -0.034(4) 0.018(3) -0.024(3)
C3 0.040(3) 0.044(4) 0.049(4) -0.022(3) 0.002(3) -0.018(3)
C4 0.042(3) 0.024(2) 0.019(2) -0.0088(19) 0.0067(19) -0.012(2)
C5 0.036(3) 0.031(3) 0.030(3) -0.012(2) 0.009(2) -0.016(2)
C6 0.041(3) 0.027(3) 0.020(2) -0.009(2) 0.003(2) -0.012(2)
C7 0.036(3) 0.025(3) 0.021(2) -0.007(2) -0.0016(19) -0.009(2)
C8 0.057(4) 0.034(3) 0.045(4) -0.017(3) 0.016(3) -0.020(3)
C9 0.036(2) 0.019(2) 0.022(2) -0.0079(19) -0.0007(19) -0.0075(19)
C10 0.037(3) 0.022(2) 0.025(2) -0.009(2) 0.0005(19) -0.009(2)
C11 0.037(3) 0.035(3) 0.033(3) -0.012(2) -0.004(2) -0.009(2)
C12 0.035(3) 0.037(3) 0.049(4) -0.010(3) 0.004(2) -0.007(2)
C13 0.044(3) 0.032(3) 0.032(3) -0.013(2) 0.010(2) -0.010(2)
C14 0.055(3) 0.025(3) 0.045(4) -0.010(3) 0.014(3) -0.013(2)
C15 0.037(3) 0.039(3) 0.042(3) -0.007(3) -0.010(2) -0.008(2)

loop_
_atom_type_symbol
_atom_type_description
_atom_type_scat_dispersion_real
_atom_type_scat_dispersion_imag
_atom_type_scat_source
C C 0.0033 0.0016 'International Tables Vol C Tables 4.2.6.8 and 6.1.1.4'
N N 0.0061 0.0033 'International Tables Vol C Tables 4.2.6.8 and 6.1.1.4'
O O 0.0106 0.0060 'International Tables Vol C Tables 4.2.6.8 and 6.1.1.4'
S S 0.1246 0.1234 'International Tables Vol C Tables 4.2.6.8 and 6.1.1.4'
Pb Pb -3.3944 10.1111 'International Tables Vol C Tables 4.2.6.8 and 6.1.1.4'
H H 0.0000 0.0000 'International Tables Vol C Tables 4.2.6.8 and 6.1.1.4'

loop_
_geom_angle_atom_site_label_1
_geom_angle_atom_site_label_2
_geom_angle_atom_site_label_3
_geom_angle
_geom_angle_site_symmetry_1
_geom_angle_site_symmetry_3
N5 Pb1 O1 73.6(2) 2_757 .
N5 Pb1 N1 80.63(19) 2_757 2_756
O1 Pb1 N1 75.49(13) . 2_756
N5 Pb1 N4 76.89(16) 2_757 2_767
O1 Pb1 N4 116.78(14) . 2_767
N1 Pb1 N4 149.38(15) 2_756 2_767
N5 Pb1 S1 94.9(3) 2_757 .
O1 Pb1 S1 155.66(10) . .
N1 Pb1 S1 81.57(10) 2_756 .
N4 Pb1 S1 79.95(10) 2_767 .
N5 Pb1 S2 158.4(2) 2_757 .
O1 Pb1 S2 111.65(13) . .
N1 Pb1 S2 80.59(12) 2_756 .
N4 Pb1 S2 115.91(11) 2_767 .
S1 Pb1 S2 71.77(5) . .
C6 O1 Pb1 129.3(4) . .
C14 S1 Pb1 100.1(2) . .
C15 S2 Pb1 77.0(2) . .
C5 N1 C1 117.7(5) . .
C5 N1 Pb1 119.6(3) . 2_756
C1 N1 Pb1 122.0(4) . 2_756
C6 N2 N3 117.0(4) . .
C7 N3 N2 117.9(4) . .
C10 N4 C13 117.7(5) . .
C10 N4 Pb1 118.0(3) . 2_767
C13 N4 Pb1 124.3(3) . 2_767
C14 N5 Pb1 135.0(6) . 2_757
N1 C1 C2 122.2(5) . .
C3 C2 C1 120.1(5) . .
C2 C3 C4 118.3(5) . .
C5 C4 C3 117.9(5) . .
C5 C4 C6 117.1(4) . .
C3 C4 C6 124.9(5) . .
N1 C5 C4 123.9(5) . .
O1 C6 N2 123.2(5) . .
O1 C6 C4 119.0(5) . .
N2 C6 C4 117.7(4) . .
N3 C7 C9 115.5(4) . .
N3 C7 C8 126.7(5) . .
C9 C7 C8 117.8(4) . .
C10 C9 C11 117.8(5) . .
C10 C9 C7 119.4(4) . .
C11 C9 C7 122.9(4) . .
N4 C10 C9 123.5(5) . .
C12 C11 C9 118.5(5) . .
C13 C12 C11 119.7(5) . .
N4 C13 C12 122.9(5) . .
N5 C14 S1 168.1(8) . .
N6 C15 S2 175.9(6) . .

loop_
_geom_bond_atom_site_label_1
_geom_bond_atom_site_label_2
_geom_bond_distance
_geom_bond_site_symmetry_2
Pb1 N5 2.525(7) 2_757
Pb1 O1 2.549(4) .
Pb1 N1 2.666(4) 2_756
Pb1 N4 2.718(4) 2_767
Pb1 S1 3.0464(17) .
Pb1 S2 3.209(2) .
O1 C6 1.227(6) .
S1 C14 1.603(7) .
S2 C15 1.631(7) .
N1 C5 1.327(7) .
N1 C1 1.341(7) .
N1 Pb1 2.666(4) 2_756
N2 C6 1.341(6) .
N2 N3 1.384(6) .
N3 C7 1.283(6) .
N4 C10 1.335(6) .
N4 C13 1.338(7) .
N4 Pb1 2.718(4) 2_767
N5 C14 1.158(8) .
N5 Pb1 2.525(7) 2_757
N6 C15 1.143(8) .
C1 C2 1.380(9) .
C2 C3 1.367(9) .
C3 C4 1.397(7) .
C4 C5 1.386(7) .
C4 C6 1.489(7) .
C7 C9 1.475(7) .
C7 C8 1.494(7) .
C9 C10 1.386(7) .
C9 C11 1.391(7) .
C11 C12 1.386(8) .
C12 C13 1.359(8) .

loop_
_geom_hbond_atom_site_label_D
_geom_hbond_atom_site_label_H
_geom_hbond_atom_site_label_A
_geom_hbond_distance_DH
_geom_hbond_distance_HA
_geom_hbond_distance_DA
_geom_hbond_angle_DHA
_geom_hbond_site_symmetry_A
N2 H2N N6 0.86 2.11 2.939(7) 161.3 2_766
